data_2009906
loop_
_publ_author_name
'Visser, R.J.J.'
'Boer, J.L. de'
'Vos, A.'

_publ_section_title
;
 1:2 complexes of (thio)morpholinium derivatives and the electron
 acceptor 7,7,8,8-tetracyano-<i>p</i>-quinodimethane. VII. Triclinic
 form of <i>N</i>,<i>N</i>-dimethylmorpholinium
 di-7,7,8,8-tetracyano-<i>p</i>-quinodimethanide, DMM(TCNQ)~2~ (II), at
 294 K
;
_journal_issue 7
_journal_name_full 'Acta Crystallographica Section C'
_journal_page_first 1139
_journal_page_last 1141
_journal_paper_doi 10.1107/S0108270193011199
_journal_volume 50
_journal_year 1994
_chemical_formula_moiety 'C6 H14 N1 O1,2(C12 H4 N4)'
_chemical_formula_sum 'C30 H22 N9 O'
_chemical_formula_weight 524.6
_space_group_IT_number 2
_space_group_name_Hall '-P 1'
_space_group_name_H-M_alt 'P -1'
_symmetry_cell_setting triclinic
_symmetry_space_group_name_Hall '-P 1'
_symmetry_space_group_name_H-M 'P -1'
_atom_type_scat_source
; Cromer & Mann (1968) for non-H, and Stewart, Davidson & Simpson
(1965) for H atoms
;
_cell_angle_alpha 103.24(2)
_cell_angle_beta 99.60(2)
_cell_angle_gamma 102.95(2)
_cell_formula_units_Z 2
_cell_length_a 16.487(3)
_cell_length_b 12.909(3)
_cell_length_c 6.7830(10)
_cell_measurement_reflns_used 22
_cell_measurement_temperature 294
_cell_measurement_theta_max 19.9
_cell_measurement_theta_min 16.9
_cell_volume 1332.8(5)
_diffrn_measurement_device 'Enraf-Nonius CAD-4F'
_diffrn_measurement_method \w-2\q
_diffrn_radiation_type MoK\a
_diffrn_radiation_wavelength 0.71069
_diffrn_reflns_limit_h_max 21
_diffrn_reflns_limit_h_min -22
_diffrn_reflns_limit_k_max 17
_diffrn_reflns_limit_k_min -18
_diffrn_reflns_limit_l_max 9
_diffrn_reflns_limit_l_min 0
_diffrn_reflns_number 7773
_diffrn_reflns_theta_max 30
_diffrn_standards_decay_% +-2.4
_diffrn_standards_interval_time 150
_diffrn_standards_number 3
_exptl_absorpt_coefficient_mu 0.079
_exptl_absorpt_correction_type none
_exptl_crystal_colour 'dark violet'
_exptl_crystal_density_diffrn 1.307
_exptl_crystal_description 'twinned needles'
_exptl_crystal_size_max 0.25
_exptl_crystal_size_mid 0.25
_exptl_crystal_size_min 0.10
_refine_diff_density_max 0.30
_refine_diff_density_min -0.29
_refine_ls_extinction_coef 'up to 15% in |F|'
_refine_ls_extinction_method 'Type I (Becker & Coppens, 1974)'
_refine_ls_goodness_of_fit_obs 1.62
_refine_ls_hydrogen_treatment refU
_refine_ls_number_parameters 424
_refine_ls_number_reflns '4485 [F>2\s(F)]'
_refine_ls_R_factor_obs 0.099
_refine_ls_shift/esd_max 0.024
_refine_ls_structure_factor_coef F
_refine_ls_weighting_details 'w = 1/[\s^2^(F) + 0.0004F^2^]'
_refine_ls_weighting_scheme calc
_refine_ls_wR_factor_obs 0.075
_reflns_number_observed 6124
_reflns_number_total 7773
_reflns_observed_criterion I>=0
_cod_data_source_file sh1060.cif
_cod_data_source_block sh1060_structure_1_of_1
_cod_depositor_comments
;
The following automatic conversions were performed:

'_refine_ls_weighting_scheme' value '1/[\s^2^(F) + 0.0004F^2^]' was
changed to 'calc'. New tag '_refine_ls_weighting_details' was
created. The value of the new tag was set to 'w = 1/[\s^2^(F) +
0.0004F^2^]'.

Automatic conversion script
Id: cif_fix_values 3143 2015-03-26 13:38:13Z robertas 
;
_cod_original_cell_volume 1333.0(10)
_cod_original_formula_sum 'C30 H22 N9 O1'
_cod_database_code 2009906

loop_
_space_group_symop_id
_space_group_symop_operation_xyz
1 x,y,z
2 -x,-y,-z

loop_
_atom_site_label
_atom_site_fract_x
_atom_site_fract_y
_atom_site_fract_z
_atom_site_U_iso_or_equiv
N1 -.0751(2) -.4367(2) -.6382(5) .0780(10)
C2 -.0302(2) -.3492(2) -.5728(4) .0500(10)
C3 .0229(2) -.2383(2) -.4923(4) .0410(10)
C4 -.0241(2) -.1575(2) -.4582(4) .0450(10)
N5 -.0649(2) -.0971(2) -.4331(4) .0660(10)
C6 .1109(2) -.2115(2) -.4506(4) .0390(10)
C7 .1619(2) -.0989(2) -.3711(4) .0420(10)
C8 .2478(2) -.0739(2) -.3318(4) .0450(10)
C9 .2911(2) -.1592(2) -.3696(4) .0440(10)
C10 .2396(2) -.2719(2) -.4485(4) .0460(10)
C11 .1537(2) -.2974(2) -.4871(4) .0430(10)
N12 .4506(2) -.2931(3) -.4005(5) .090(2)
C13 .4205(2) -.2219(3) -.3697(5) .0620(10)
C14 .3790(2) -.1350(2) -.3338(4) .0510(10)
C15 .4325(2) -.0241(3) -.2589(5) .068(2)
N16 .4735(2) .0655(3) -.2005(6) .104(2)
N17 -.1907(2) -.4832(2) -.2329(5) .0920(10)
C18 -.1485(2) -.3948(2) -.1541(5) .0580(10)
C19 -.0996(2) -.2837(2) -.0590(4) .0450(10)
C20 -.1475(2) -.2070(2) -.0117(4) .0470(10)
N21 -.1880(2) -.1473(2) .0274(4) .0680(10)
C22 -.0091(2) -.2523(2) -.0142(4) .0410(10)
C23 .0380(2) -.1395(2) .0674(4) .0430(10)
C24 .1251(2) -.1084(2) .1102(4) .0450(10)
C25 .1722(2) -.1878(2) .0759(4) .0420(10)
C26 .1247(2) -.3009(2) -.0056(4) .0450(10)
C27 .0378(2) -.3316(2) -.0491(4) .0440(10)
N28 .3469(2) -.2982(2) .0525(5) .086(2)
C29 .3099(2) -.2340(2) .0836(5) .0570(10)
C30 .2623(2) -.1555(2) .1206(4) .0470(10)
C31 .3088(2) -.0429(3) .2045(5) .0550(10)
N32 .3455(2) .0485(2) .2732(5) .0840(10)
N33 .3450(2) .3389(2) -.3683(4) .0660(10)
C34a .3549(5) .4484(8) -.2309(16) .048(3)
C34b .3188(7) .4248(11) -.195(3) .108(7)
C35a .3431(7) .4291(8) -.015(2) .057(4)
C35b .3788(9) .4690(10) -.017(3) .114(8)
O36 .4241(2) .4043(2) .0673(3) .0810(10)
C37a .4077(6) .2907(9) -.0665(18) .056(4)
C37b .4475(9) .3205(13) -.066(2) .158(8)
C38a .4228(11) .2909(13) -.270(2) .078(6)
C38b .4025(13) .2923(14) -.275(2) .097(7)
C39 .3701(2) .3674(4) -.5529(8) .104(3)
C40 .2602(2) .2542(3) -.4408(6) .090(2)
H7 .1310 -.0332 -.3433 .076(9)
H8 .2849 .0115 -.2701 .058(8)
H10 .2708 -.3373 -.4765 .058(7)
H11 .1167 -.3830 -.5457 .073(9)
H23 .0042 -.0769 .0956 .062(8)
H24 .1592 -.0217 .1707 .055(7)
H26 .1583 -.3638 -.0337 .061(8)
H27 .0038 -.4182 -.1114 .059(8)
H34a1 .3066 .4841 -.2930 .200
H34a2 .4176 .5026 -.2132 .049(14)
H34b1 .2996 .4879 -.2560 .07(2)
H34b2 .2657 .3778 -.1490 .23(6)
H35a1 .2876 .3614 -.0348 .042(13)
H35a2 .3369 .5033 .0866 .200
H35b1 .4267 .5254 -.0611 .200
H35b2 .3553 .5148 .1047 .069(18)
H37a1 .3446 .2407 -.0743 .051(15)
H37a2 .4552 .2563 .0034 .200
H37b1 .4959 .3745 -.1133 .200
H37b2 .4746 .2625 -.0041 .063(16)
H38a1 .4187 .2098 -.3657 .066(18)
H38a2 .4833 .3473 -.2623 .064(18)
H38b1 .4290 .2451 -.3879 .200
H38b2 .3575 .2365 -.2218 .17(6)
H391 .3257 .4060 -.6233 .093(10)
H392 .4338 .4170 -.5412 .169(19)
H393 .3660 .2930 -.6705 .21(3)
H401 .2138 .2907 -.5092 .130(15)
H402 .2642 .1874 -.5647 .147(16)
H403 .2366 .2226 -.3207 .158(18)

loop_
_geom_angle_atom_site_label_1
_geom_angle_atom_site_label_2
_geom_angle_atom_site_label_3
_geom_angle
_geom_angle_publ_flag
N1 C2 C3 177.7(3) no
C2 C3 C4 113.5(2) no
C2 C3 C6 123.3(6) no
C4 C3 C6 123.2(2) no
N5 C4 C3 176.8(3) no
C3 C6 C7 121.5(3) no
C3 C6 C11 120.0(2) no
C7 C6 C11 118.4(2) no
C6 C7 C8 120.8(2) no
C7 C8 C9 121.1(2) no
C8 C9 C10 117.8(2) no
C8 C9 C14 121.9(2) no
C10 C9 C14 120.3(3) no
C9 C10 C11 121.4(3) no
C10 C11 C6 120.4(2) no
N12 C13 C14 177.7(3) no
C9 C14 C13 120.6(2) no
C9 C14 C15 122.2(3) no
C13 C14 C15 117.2(3) no
C14 C15 N16 178.2(4) no
N17 C18 C19 177.4(4) no
C18 C19 C20 115.3(2) no
C18 C19 C22 122.1(3) no
C20 C19 C22 122.6(2) no
N21 C20 C19 178.0(3) no
C19 C22 C23 120.9(3) no
C19 C22 C27 121.7(2) no
C23 C22 C27 117.4(2) no
C22 C23 C24 121.4(3) no
C23 C24 C25 121.2(2) no
C24 C25 C26 117.3(2) no
C24 C25 C30 121.2(2) no
C26 C25 C30 121.5(3) no
C25 C26 C27 121.3(3) no
C26 C27 C22 121.4(2) no
N28 C29 C30 178.9(3) no
C25 C30 C29 121.6(2) no
C25 C30 C31 121.1(3) no
C29 C30 C31 117.3(2) no
C30 C31 N32 179.1(4) no

loop_
_geom_bond_atom_site_label_1
_geom_bond_atom_site_label_2
_geom_bond_distance
_geom_bond_publ_flag
C7 C8 1.346(4) yes
C10 C11 1.346(4) yes
C6 C7 1.433(3) yes
C6 C11 1.440(4) yes
C8 C9 1.439(4) yes
C9 C10 1.436(3) yes
C3 C6 1.377(4) yes
C9 C14 1.379(4) yes
C2 C3 1.427(3) yes
C3 C4 1.433(4) yes
C13 C14 1.435(5) yes
C14 C15 1.428(4) yes
C2 N1 1.143(4) yes
C4 N5 1.141(4) yes
C13 N12 1.134(5) yes
C15 N16 1.140(4) yes
C23 C24 1.362(4) yes
C26 C27 1.359(4) yes
C22 C23 1.418(3) yes
C22 C27 1.417(4) yes
C24 C25 1.419(4) yes
C25 C26 1.423(3) yes
C19 C22 1.415(4) yes
C25 C30 1.409(4) yes
C18 C19 1.417(3) yes
C19 C20 1.413(4) yes
C29 C30 1.419(5) yes
C30 C31 1.414(4) yes
C18 N17 1.145(4) yes
C20 N21 1.143(4) yes
C29 N28 1.137(5) yes
C31 N32 1.144(4) yes
